data_7033554
loop_
_publ_author_name
'Borau-Garcia, J'
'Gutsulyak, D. V.'
'Burford, R. J.'
'Piers, W. E.'

_publ_section_title
;
 Selective hydration of nitriles to amides catalysed by PCP pincer
 supported nickel(ii) complexes.
;
_journal_issue 27
_journal_name_full 'Dalton transactions (Cambridge, England : 2003)'
_journal_page_first 12082
_journal_page_last 12085
_journal_paper_doi 10.1039/c4dt03902e
_journal_volume 44
_journal_year 2015
_chemical_formula_moiety 'C26 H37 N Ni P2'
_chemical_formula_sum 'C26 H37 N Ni P2'
_chemical_formula_weight 484.22
_chemical_name_systematic
;
 ?
;
_space_group_IT_number 14
_symmetry_cell_setting monoclinic
_symmetry_space_group_name_Hall '-P 2ybc'
_symmetry_space_group_name_H-M 'P 1 21/c 1'
_atom_sites_solution_hydrogens geom
_atom_sites_solution_primary direct
_atom_sites_solution_secondary difmap
_audit_creation_method SHELXL-97
_audit_update_record
;
2014-12-15 deposited with the CCDC.
2015-01-06 downloaded from the CCDC.
;
_cell_angle_alpha 90.00
_cell_angle_beta 110.081(3)
_cell_angle_gamma 90.00
_cell_formula_units_Z 4
_cell_length_a 11.1512(6)
_cell_length_b 13.4171(5)
_cell_length_c 17.6730(8)
_cell_measurement_reflns_used 7770
_cell_measurement_temperature 150(2)
_cell_measurement_theta_max 25.00
_cell_measurement_theta_min 3.04
_cell_volume 2483.4(2)
_computing_structure_refinement 'SHELXL-97 (Sheldrick, 1997)'
_diffrn_ambient_temperature 150(2)
_diffrn_measured_fraction_theta_full 0.979
_diffrn_measured_fraction_theta_max 0.979
_diffrn_measurement_device_type 'Nonius KappaCCD'
_diffrn_measurement_method ' \w and \f '
_diffrn_radiation_monochromator graphite
_diffrn_radiation_source 'fine-focus sealed tube'
_diffrn_radiation_type MoK\a
_diffrn_radiation_wavelength 0.71073
_diffrn_reflns_av_R_equivalents 0.0380
_diffrn_reflns_av_sigmaI/netI 0.0454
_diffrn_reflns_limit_h_max 13
_diffrn_reflns_limit_h_min -13
_diffrn_reflns_limit_k_max 15
_diffrn_reflns_limit_k_min -15
_diffrn_reflns_limit_l_max 20
_diffrn_reflns_limit_l_min -20
_diffrn_reflns_number 7770
_diffrn_reflns_theta_full 25.00
_diffrn_reflns_theta_max 25.00
_diffrn_reflns_theta_min 3.04
_exptl_absorpt_coefficient_mu 0.923
_exptl_absorpt_correction_T_max 0.9818
_exptl_absorpt_correction_T_min 0.9298
_exptl_absorpt_correction_type multi-scan
_exptl_absorpt_process_details 'SORTAV: (Blessing, 1997)'
_exptl_crystal_colour Yellow
_exptl_crystal_density_diffrn 1.295
_exptl_crystal_density_method 'not measured'
_exptl_crystal_description Plates
_exptl_crystal_F_000 1032
_exptl_crystal_size_max 0.08
_exptl_crystal_size_mid 0.08
_exptl_crystal_size_min 0.02
_refine_diff_density_max 1.606
_refine_diff_density_min -0.692
_refine_diff_density_rms 0.082
_refine_ls_extinction_method none
_refine_ls_goodness_of_fit_ref 1.112
_refine_ls_hydrogen_treatment constr
_refine_ls_matrix_type full
_refine_ls_number_parameters 271
_refine_ls_number_reflns 4271
_refine_ls_number_restraints 0
_refine_ls_restrained_S_all 1.112
_refine_ls_R_factor_all 0.0781
_refine_ls_R_factor_gt 0.0617
_refine_ls_shift/su_max 0.000
_refine_ls_shift/su_mean 0.000
_refine_ls_structure_factor_coef Fsqd
_refine_ls_weighting_details 'calc w=1/[\s^2^(Fo^2^)+(0.0336P)^2^+8.9007P] where P=(Fo^2^+2Fc^2^)/3'
_refine_ls_weighting_scheme calc
_refine_ls_wR_factor_gt 0.1308
_refine_ls_wR_factor_ref 0.1422
_reflns_number_gt 3574
_reflns_number_total 4271
_reflns_threshold_expression >2sigma(I)
_cod_data_source_file c4dt03902e2.cif
_cod_data_source_block shelxl
_cod_depositor_comments
;
The following automatic conversions were performed:

'_symmetry_cell_setting' value 'Monoclinic' changed to 'monoclinic'
according to
/usr/data/users/saulius/crontab/automatic-downloads/rss-feeds/RSC/lib/dictionaries/cif_core.dic
dictionary named 'cif_core.dic' version 2.4.2 from
2011-04-26.

'_exptl_absorpt_correction_type' value 'Multi-scan'
changed to 'multi-scan' according to
/usr/data/users/saulius/crontab/automatic-downloads/rss-feeds/RSC/lib/dictionaries/cif_core.dic
dictionary named 'cif_core.dic' version 2.4.2 from 2011-04-26.

Automatic conversion script
Id: cif_fix_values 2935 2014-11-11 08:27:57Z andrius 

 Adding full bibliography for 7033549--7033554.cif.
;
_cod_original_sg_symbol_H-M 'P 21/c'
_cod_database_code 7033554

loop_
_symmetry_equiv_pos_as_xyz
'x, y, z'
'-x, y+1/2, -z+1/2'
'-x, -y, -z'
'x, -y-1/2, z-1/2'

loop_
_atom_site_label
_atom_site_type_symbol
_atom_site_fract_x
_atom_site_fract_y
_atom_site_fract_z
_atom_site_U_iso_or_equiv
_atom_site_adp_type
_atom_site_occupancy
_atom_site_symmetry_multiplicity
_atom_site_calc_flag
_atom_site_refinement_flags
C1 C 0.3685(4) 0.2091(4) 0.9385(3) 0.0360(11) Uani 1 1 d .
H1 H 0.3980 0.1483 0.9725 0.043 Uiso 1 1 calc R
C2 C 0.2429(5) 0.2360(4) 0.9486(3) 0.0354(11) Uani 1 1 d .
C3 C 0.1394(4) 0.1721(4) 0.9110(3) 0.0341(11) Uani 1 1 d .
C4 C 0.0238(5) 0.1855(4) 0.9217(3) 0.0436(12) Uani 1 1 d .
H4 H -0.0441 0.1399 0.8983 0.052 Uiso 1 1 calc R
C5 C 0.0063(5) 0.2654(4) 0.9665(3) 0.0479(13) Uani 1 1 d .
H5 H -0.0740 0.2755 0.9730 0.057 Uiso 1 1 calc R
C6 C 0.1050(5) 0.3295(4) 1.0012(3) 0.0470(13) Uani 1 1 d .
H6 H 0.0928 0.3847 1.0315 0.056 Uiso 1 1 calc R
C7 C 0.2217(5) 0.3152(4) 0.9929(3) 0.0401(12) Uani 1 1 d .
H7 H 0.2893 0.3605 1.0179 0.048 Uiso 1 1 calc R
C8 C 0.4754(5) 0.2830(4) 0.9718(3) 0.0372(11) Uani 1 1 d .
C9 C 0.5329(4) 0.3246(3) 0.9211(3) 0.0329(10) Uani 1 1 d .
C10 C 0.6311(5) 0.3935(4) 0.9498(3) 0.0388(12) Uani 1 1 d .
H10 H 0.6676 0.4239 0.9142 0.047 Uiso 1 1 calc R
C11 C 0.6746(5) 0.4171(4) 1.0303(3) 0.0466(13) Uani 1 1 d .
H11 H 0.7430 0.4630 1.0507 0.056 Uiso 1 1 calc R
C12 C 0.6206(5) 0.3753(4) 1.0813(3) 0.0503(14) Uani 1 1 d .
H12 H 0.6519 0.3919 1.1369 0.060 Uiso 1 1 calc R
C13 C 0.5216(5) 0.3098(4) 1.0527(3) 0.0492(14) Uani 1 1 d .
H13 H 0.4837 0.2821 1.0885 0.059 Uiso 1 1 calc R
C14 C 0.0256(4) 0.0835(4) 0.7537(3) 0.0369(11) Uani 1 1 d .
H14 H -0.0469 0.0712 0.7736 0.044 Uiso 1 1 calc R
C15 C 0.0039(5) 0.1839(4) 0.7113(3) 0.0478(14) Uani 1 1 d .
H15A H 0.0023 0.2364 0.7495 0.072 Uiso 1 1 calc R
H15B H -0.0779 0.1830 0.6666 0.072 Uiso 1 1 calc R
H15C H 0.0731 0.1972 0.6904 0.072 Uiso 1 1 calc R
C16 C 0.0265(5) -0.0003(4) 0.6956(3) 0.0436(13) Uani 1 1 d .
H16A H 0.0392 -0.0643 0.7241 0.065 Uiso 1 1 calc R
H16B H 0.0961 0.0107 0.6746 0.065 Uiso 1 1 calc R
H16C H -0.0552 -0.0013 0.6509 0.065 Uiso 1 1 calc R
C17 C 0.1894(5) -0.0404(4) 0.8838(3) 0.0428(12) Uani 1 1 d .
H17 H 0.1906 -0.0870 0.8399 0.051 Uiso 1 1 calc R
C18 C 0.0797(6) -0.0711(5) 0.9093(4) 0.0637(17) Uani 1 1 d .
H18A H -0.0005 -0.0628 0.8640 0.096 Uiso 1 1 calc R
H18B H 0.0780 -0.0295 0.9545 0.096 Uiso 1 1 calc R
H18C H 0.0897 -0.1411 0.9260 0.096 Uiso 1 1 calc R
C19 C 0.3165(6) -0.0522(5) 0.9517(4) 0.0608(16) Uani 1 1 d .
H19A H 0.3859 -0.0322 0.9328 0.091 Uiso 1 1 calc R
H19B H 0.3281 -0.1221 0.9689 0.091 Uiso 1 1 calc R
H19C H 0.3176 -0.0101 0.9972 0.091 Uiso 1 1 calc R
C20 C 0.3872(5) 0.3830(4) 0.7583(3) 0.0362(11) Uani 1 1 d .
H20 H 0.4478 0.4406 0.7711 0.043 Uiso 1 1 calc R
C21 C 0.3465(6) 0.3616(4) 0.6682(3) 0.0488(14) Uani 1 1 d .
H21A H 0.4219 0.3453 0.6541 0.073 Uiso 1 1 calc R
H21B H 0.3043 0.4205 0.6379 0.073 Uiso 1 1 calc R
H21C H 0.2871 0.3051 0.6548 0.073 Uiso 1 1 calc R
C22 C 0.2729(5) 0.4100(4) 0.7825(3) 0.0440(13) Uani 1 1 d .
H22A H 0.3017 0.4239 0.8405 0.066 Uiso 1 1 calc R
H22B H 0.2124 0.3542 0.7701 0.066 Uiso 1 1 calc R
H22C H 0.2308 0.4692 0.7526 0.066 Uiso 1 1 calc R
C23 C 0.5937(4) 0.2353(4) 0.7843(3) 0.0350(11) Uani 1 1 d .
H23 H 0.5506 0.2073 0.7292 0.042 Uiso 1 1 calc R
C24 C 0.6857(5) 0.3150(4) 0.7756(4) 0.0475(14) Uani 1 1 d .
H24A H 0.6372 0.3692 0.7415 0.071 Uiso 1 1 calc R
H24B H 0.7437 0.2856 0.7508 0.071 Uiso 1 1 calc R
H24C H 0.7353 0.3414 0.8289 0.071 Uiso 1 1 calc R
C25 C 0.6639(5) 0.1497(4) 0.8360(3) 0.0478(13) Uani 1 1 d .
H25A H 0.6022 0.0998 0.8401 0.072 Uiso 1 1 calc R
H25B H 0.7132 0.1744 0.8899 0.072 Uiso 1 1 calc R
H25C H 0.7218 0.1193 0.8116 0.072 Uiso 1 1 calc R
C26 C 0.3277(4) 0.1054(3) 0.7276(3) 0.0332(11) Uani 1 1 d .
N1 N 0.3302(4) 0.0698(3) 0.6719(3) 0.0448(11) Uani 1 1 d .
Ni1 Ni 0.33642(5) 0.16245(5) 0.82703(3) 0.03169(19) Uani 1 1 d .
P1 P 0.17365(11) 0.08721(9) 0.84160(7) 0.0315(3) Uani 1 1 d .
P2 P 0.46639(11) 0.27640(9) 0.82007(7) 0.0303(3) Uani 1 1 d .

loop_
_atom_site_aniso_label
_atom_site_aniso_U_11
_atom_site_aniso_U_22
_atom_site_aniso_U_33
_atom_site_aniso_U_23
_atom_site_aniso_U_13
_atom_site_aniso_U_12
C1 0.034(2) 0.038(3) 0.032(2) -0.005(2) 0.007(2) -0.006(2)
C2 0.043(3) 0.035(3) 0.028(2) 0.000(2) 0.013(2) -0.006(2)
C3 0.033(2) 0.037(3) 0.031(2) 0.001(2) 0.010(2) -0.005(2)
C4 0.039(3) 0.050(3) 0.044(3) -0.001(2) 0.018(2) -0.002(2)
C5 0.044(3) 0.057(3) 0.048(3) -0.002(3) 0.023(3) 0.007(3)
C6 0.056(3) 0.046(3) 0.039(3) -0.005(2) 0.017(3) 0.006(3)
C7 0.052(3) 0.037(3) 0.031(3) -0.003(2) 0.014(2) -0.010(2)
C8 0.039(3) 0.039(3) 0.034(3) -0.005(2) 0.014(2) -0.008(2)
C9 0.033(2) 0.030(3) 0.032(2) 0.001(2) 0.008(2) -0.004(2)
C10 0.039(3) 0.037(3) 0.039(3) 0.005(2) 0.012(2) -0.007(2)
C11 0.044(3) 0.045(3) 0.043(3) -0.002(2) 0.005(2) -0.017(2)
C12 0.065(4) 0.048(3) 0.031(3) -0.008(2) 0.008(3) -0.020(3)
C13 0.063(4) 0.048(3) 0.037(3) -0.002(2) 0.017(3) -0.021(3)
C14 0.029(2) 0.041(3) 0.036(3) -0.006(2) 0.005(2) -0.005(2)
C15 0.037(3) 0.051(3) 0.045(3) 0.007(3) 0.000(2) 0.001(2)
C16 0.038(3) 0.046(3) 0.042(3) -0.010(2) 0.008(2) -0.011(2)
C17 0.050(3) 0.035(3) 0.041(3) -0.004(2) 0.013(2) -0.003(2)
C18 0.076(4) 0.052(4) 0.070(4) 0.011(3) 0.035(4) -0.012(3)
C19 0.068(4) 0.047(3) 0.055(4) 0.010(3) 0.005(3) 0.001(3)
C20 0.036(2) 0.032(2) 0.035(3) 0.002(2) 0.006(2) 0.005(2)
C21 0.064(4) 0.038(3) 0.035(3) 0.007(2) 0.005(3) 0.014(3)
C22 0.034(3) 0.041(3) 0.056(3) -0.001(3) 0.015(2) 0.003(2)
C23 0.032(2) 0.035(3) 0.042(3) -0.001(2) 0.018(2) 0.000(2)
C24 0.042(3) 0.044(3) 0.069(4) -0.001(3) 0.034(3) -0.002(2)
C25 0.034(3) 0.044(3) 0.065(4) 0.009(3) 0.016(3) 0.008(2)
C26 0.031(2) 0.028(3) 0.039(3) 0.005(2) 0.010(2) -0.002(2)
N1 0.057(3) 0.036(2) 0.045(3) -0.004(2) 0.021(2) -0.002(2)
Ni1 0.0304(3) 0.0338(3) 0.0314(3) -0.0049(3) 0.0112(2) -0.0074(3)
P1 0.0284(6) 0.0330(6) 0.0321(6) -0.0028(5) 0.0093(5) -0.0058(5)
P2 0.0274(6) 0.0312(6) 0.0325(6) -0.0021(5) 0.0104(5) -0.0025(5)

loop_
_atom_type_symbol
_atom_type_description
_atom_type_scat_dispersion_real
_atom_type_scat_dispersion_imag
_atom_type_scat_source
C C 0.0033 0.0016 'International Tables Vol C Tables 4.2.6.8 and 6.1.1.4'
H H 0.0000 0.0000 'International Tables Vol C Tables 4.2.6.8 and 6.1.1.4'
N N 0.0061 0.0033 'International Tables Vol C Tables 4.2.6.8 and 6.1.1.4'
Ni Ni 0.3393 1.1124 'International Tables Vol C Tables 4.2.6.8 and 6.1.1.4'
P P 0.1023 0.0942 'International Tables Vol C Tables 4.2.6.8 and 6.1.1.4'

loop_
_geom_angle_atom_site_label_1
_geom_angle_atom_site_label_2
_geom_angle_atom_site_label_3
_geom_angle
C8 C1 C2 115.9(4)
C8 C1 Ni1 116.4(3)
C2 C1 Ni1 109.5(3)
C8 C1 H1 104.5
C2 C1 H1 104.5
Ni1 C1 H1 104.5
C7 C2 C3 117.5(5)
C7 C2 C1 126.3(4)
C3 C2 C1 116.2(4)
C4 C3 C2 120.7(5)
C4 C3 P1 126.9(4)
C2 C3 P1 112.0(3)
C3 C4 C5 120.1(5)
C3 C4 H4 120.0
C5 C4 H4 120.0
C6 C5 C4 119.6(5)
C6 C5 H5 120.2
C4 C5 H5 120.2
C5 C6 C7 120.7(5)
C5 C6 H6 119.6
C7 C6 H6 119.6
C6 C7 C2 121.3(5)
C6 C7 H7 119.4
C2 C7 H7 119.4
C9 C8 C13 118.1(4)
C9 C8 C1 119.5(4)
C13 C8 C1 122.4(4)
C8 C9 C10 121.0(4)
C8 C9 P2 111.8(3)
C10 C9 P2 127.2(4)
C11 C10 C9 119.0(5)
C11 C10 H10 120.5
C9 C10 H10 120.5
C12 C11 C10 120.7(5)
C12 C11 H11 119.6
C10 C11 H11 119.6
C11 C12 C13 120.3(5)
C11 C12 H12 119.9
C13 C12 H12 119.9
C12 C13 C8 121.0(5)
C12 C13 H13 119.5
C8 C13 H13 119.5
C15 C14 C16 111.0(4)
C15 C14 P1 109.7(3)
C16 C14 P1 112.1(3)
C15 C14 H14 107.9
C16 C14 H14 107.9
P1 C14 H14 107.9
C14 C15 H15A 109.5
C14 C15 H15B 109.5
H15A C15 H15B 109.5
C14 C15 H15C 109.5
H15A C15 H15C 109.5
H15B C15 H15C 109.5
C14 C16 H16A 109.5
C14 C16 H16B 109.5
H16A C16 H16B 109.5
C14 C16 H16C 109.5
H16A C16 H16C 109.5
H16B C16 H16C 109.5
C18 C17 C19 111.8(5)
C18 C17 P1 113.6(4)
C19 C17 P1 110.4(4)
C18 C17 H17 106.9
C19 C17 H17 106.9
P1 C17 H17 106.9
C17 C18 H18A 109.5
C17 C18 H18B 109.5
H18A C18 H18B 109.5
C17 C18 H18C 109.5
H18A C18 H18C 109.5
H18B C18 H18C 109.5
C17 C19 H19A 109.5
C17 C19 H19B 109.5
H19A C19 H19B 109.5
C17 C19 H19C 109.5
H19A C19 H19C 109.5
H19B C19 H19C 109.5
C22 C20 C21 111.1(4)
C22 C20 P2 107.3(3)
C21 C20 P2 112.6(3)
C22 C20 H20 108.6
C21 C20 H20 108.6
P2 C20 H20 108.6
C20 C21 H21A 109.5
C20 C21 H21B 109.5
H21A C21 H21B 109.5
C20 C21 H21C 109.5
H21A C21 H21C 109.5
H21B C21 H21C 109.5
C20 C22 H22A 109.5
C20 C22 H22B 109.5
H22A C22 H22B 109.5
C20 C22 H22C 109.5
H22A C22 H22C 109.5
H22B C22 H22C 109.5
C25 C23 C24 111.6(4)
C25 C23 P2 108.9(3)
C24 C23 P2 116.9(3)
C25 C23 H23 106.2
C24 C23 H23 106.2
P2 C23 H23 106.2
C23 C24 H24A 109.5
C23 C24 H24B 109.5
H24A C24 H24B 109.5
C23 C24 H24C 109.5
H24A C24 H24C 109.5
H24B C24 H24C 109.5
C23 C25 H25A 109.5
C23 C25 H25B 109.5
H25A C25 H25B 109.5
C23 C25 H25C 109.5
H25A C25 H25C 109.5
H25B C25 H25C 109.5
N1 C26 Ni1 175.5(5)
C26 Ni1 C1 171.3(2)
C26 Ni1 P2 93.19(14)
C1 Ni1 P2 86.36(14)
C26 Ni1 P1 98.28(14)
C1 Ni1 P1 84.36(14)
P2 Ni1 P1 161.99(5)
C3 P1 C14 104.6(2)
C3 P1 C17 108.8(2)
C14 P1 C17 104.4(2)
C3 P1 Ni1 99.63(16)
C14 P1 Ni1 117.26(17)
C17 P1 Ni1 120.71(18)
C9 P2 C23 110.3(2)
C9 P2 C20 105.1(2)
C23 P2 C20 107.6(2)
C9 P2 Ni1 104.83(16)
C23 P2 Ni1 115.26(16)
C20 P2 Ni1 113.27(17)

loop_
_geom_bond_atom_site_label_1
_geom_bond_atom_site_label_2
_geom_bond_distance
C1 C8 1.506(6)
C1 C2 1.515(7)
C1 Ni1 1.979(5)
C1 H1 1.0000
C2 C7 1.388(7)
C2 C3 1.407(6)
C3 C4 1.378(7)
C3 P1 1.808(5)
C4 C5 1.386(7)
C4 H4 0.9500
C5 C6 1.366(8)
C5 H5 0.9500
C6 C7 1.373(7)
C6 H6 0.9500
C7 H7 0.9500
C8 C9 1.385(6)
C8 C13 1.390(7)
C9 C10 1.389(6)
C9 P2 1.803(5)
C10 C11 1.374(7)
C10 H10 0.9500
C11 C12 1.365(7)
C11 H11 0.9500
C12 C13 1.365(7)
C12 H12 0.9500
C13 H13 0.9500
C14 C15 1.521(7)
C14 C16 1.526(7)
C14 P1 1.838(5)
C14 H14 1.0000
C15 H15A 0.9800
C15 H15B 0.9800
C15 H15C 0.9800
C16 H16A 0.9800
C16 H16B 0.9800
C16 H16C 0.9800
C17 C18 1.500(7)
C17 C19 1.518(7)
C17 P1 1.852(5)
C17 H17 1.0000
C18 H18A 0.9800
C18 H18B 0.9800
C18 H18C 0.9800
C19 H19A 0.9800
C19 H19B 0.9800
C19 H19C 0.9800
C20 C22 1.522(7)
C20 C21 1.525(7)
C20 P2 1.832(5)
C20 H20 1.0000
C21 H21A 0.9800
C21 H21B 0.9800
C21 H21C 0.9800
C22 H22A 0.9800
C22 H22B 0.9800
C22 H22C 0.9800
C23 C25 1.508(7)
C23 C24 1.526(7)
C23 P2 1.826(5)
C23 H23 1.0000
C24 H24A 0.9800
C24 H24B 0.9800
C24 H24C 0.9800
C25 H25A 0.9800
C25 H25B 0.9800
C25 H25C 0.9800
C26 N1 1.104(6)
C26 Ni1 1.888(5)
Ni1 P2 2.1390(13)
Ni1 P1 2.1681(13)
